data_2003486
loop_
_publ_author_name
'Falvello, L. R.'
'Hicke, S.'
'Mueller, T. E.'

_publ_section_title
;
 <i>cis</i>-Dipyridine Complex of Bis(\w-nitroacetophenonato)zinc(II)
;
_journal_issue 5
_journal_name_full 'Acta Crystallographica Section C'
_journal_page_first 859
_journal_page_last 861
_journal_paper_doi 10.1107/S010827019401293X
_journal_volume 51
_journal_year 1995
_chemical_formula_structural '(C8 H6 N O3)2 Zn (C5 H5 N)2'
_chemical_formula_sum 'C26 H22 N4 O6 Zn'
_chemical_formula_weight 551.85
_chemical_name_common 'Zn(\w-nap)~2~ dipyridine adduct'
_chemical_name_systematic
;
 bis(\w-nitroacetophenonato)Zn(II) cis-dipyridine adduct
;
_space_group_IT_number 15
_symmetry_cell_setting monoclinic
_symmetry_space_group_name_Hall '-I 2ya'
_symmetry_space_group_name_H-M 'I 1 2/a 1'
_audit_creation_method SHELXL
_cell_angle_alpha 90.00
_cell_angle_beta 105.84(2)
_cell_angle_gamma 90.00
_cell_formula_units_Z 4
_cell_length_a 13.899(2)
_cell_length_b 12.156(2)
_cell_length_c 15.781(3)
_cell_measurement_reflns_used 25
_cell_measurement_temperature 294(2)
_cell_measurement_theta_max 15.8
_cell_measurement_theta_min 11.4
_cell_volume 2565.1(8)
_computing_cell_refinement CAD-4-PC
_computing_data_collection 'CAD-4-PC (Enraf-Nonius, 1993)'
_computing_data_reduction 'SHELXTL-Plus (Sheldrick, 1991)'
_computing_molecular_graphics SHELXTL-Plus
_computing_publication_material SHELXL93
_computing_structure_refinement 'SHELXL93 (Sheldrick, 1994)'
_computing_structure_solution 'SHELXS86 (Sheldrick, 1990)'
_diffrn_ambient_temperature 294(2)
_diffrn_measurement_device 'Enraf-Nonius CAD4'
_diffrn_measurement_method \w-2\q
_diffrn_radiation_monochromator graphite
_diffrn_radiation_source 'fine-focus sealed tube'
_diffrn_radiation_type MoK\a
_diffrn_radiation_wavelength 0.71073
_diffrn_reflns_av_R_equivalents 0.0324
_diffrn_reflns_av_sigmaI/netI 0.0471
_diffrn_reflns_limit_h_max 16
_diffrn_reflns_limit_h_min 0
_diffrn_reflns_limit_k_max 14
_diffrn_reflns_limit_k_min 0
_diffrn_reflns_limit_l_max 18
_diffrn_reflns_limit_l_min -18
_diffrn_reflns_number 2354
_diffrn_reflns_theta_max 24.97
_diffrn_reflns_theta_min 2.15
_diffrn_standards_decay_% 1.5
_diffrn_standards_interval_time 180
_diffrn_standards_number 3
_exptl_absorpt_coefficient_mu 1.005
_exptl_absorpt_correction_T_max 0.933
_exptl_absorpt_correction_T_min 0.834
_exptl_absorpt_correction_type 'empirical via \y scans'
_exptl_crystal_colour colorless
_exptl_crystal_density_diffrn 1.429
_exptl_crystal_description 'well formed plate'
_exptl_crystal_F_000 1136
_exptl_crystal_size_max 0.44
_exptl_crystal_size_mid 0.35
_exptl_crystal_size_min 0.18
_refine_diff_density_max .22
_refine_diff_density_min -.24
_refine_ls_extinction_method none
_refine_ls_goodness_of_fit_all 1.065
_refine_ls_goodness_of_fit_obs 1.101
_refine_ls_hydrogen_treatment refall
_refine_ls_matrix_type full
_refine_ls_number_parameters 212
_refine_ls_number_reflns 2251
_refine_ls_number_restraints 0
_refine_ls_restrained_S_all 1.065
_refine_ls_restrained_S_obs 1.101
_refine_ls_R_factor_all 0.0749
_refine_ls_R_factor_obs 0.0386
_refine_ls_shift/esd_max 0.000
_refine_ls_shift/esd_mean 0.000
_refine_ls_structure_factor_coef Fsqd
_refine_ls_weighting_scheme
;
calc w = 1/[\s^2^(F~o~^2^) + (0.0245P)^2^ + 2.3460P]
where P = (F~o~^2^ + 2F~c~^2^)/3
;
_refine_ls_wR_factor_all 0.0818
_refine_ls_wR_factor_obs 0.0708
_reflns_number_observed 1639
_reflns_number_total 2251
_reflns_observed_criterion >2sigma(I)
_cod_data_source_file mu1155.cif
_cod_data_source_block x
_cod_original_cell_volume 2565.1(7)
_cod_original_sg_symbol_H-M 'I 2/a'
_cod_database_code 2003486
_cod_database_fobs_code 2003486

loop_
_symmetry_equiv_pos_as_xyz
'x, y, z'
'-x+1/2, y, -z'
'x+1/2, y+1/2, z+1/2'
'-x+1, y+1/2, -z+1/2'
'-x, -y, -z'
'x-1/2, -y, z'
'-x+1/2, -y+1/2, -z+1/2'
'x, -y+1/2, z+1/2'

loop_
_atom_site_aniso_label
_atom_site_aniso_U_11
_atom_site_aniso_U_12
_atom_site_aniso_U_13
_atom_site_aniso_U_22
_atom_site_aniso_U_23
_atom_site_aniso_U_33
Zn1 0.0434(3) 0.000 0.0006(2) 0.0419(3) 0.000 0.0358(3)
O1 0.0480(12) -0.0133(11) -0.0033(9) 0.0465(13) 0.0118(11) 0.0396(11)
O2 0.063(2) -0.0374(15) -0.0048(14) 0.075(2) 0.030(2) 0.087(2)
O3 0.0451(13) -0.0112(11) -0.0079(11) 0.0575(14) 0.0171(12) 0.0620(15)
N1 0.046(2) -0.0087(14) 0.0120(13) 0.045(2) 0.0031(14) 0.050(2)
C1 0.0341(15) 0.0019(15) 0.0108(12) 0.039(2) -0.0007(15) 0.0328(15)
C2 0.037(2) 0.0025(15) 0.0082(12) 0.039(2) 0.0029(15) 0.0338(14)
C3 0.040(2) -0.004(2) 0.0073(14) 0.056(2) 0.004(2) 0.038(2)
C4 0.038(2) -0.006(2) 0.005(2) 0.075(2) 0.004(2) 0.059(2)
C5 0.050(2) -0.006(2) -0.013(2) 0.092(3) 0.011(2) 0.058(2)
C6 0.072(3) -0.010(2) -0.012(2) 0.096(3) 0.029(2) 0.046(2)
C7 0.055(2) -0.015(2) 0.005(2) 0.064(2) 0.017(2) 0.048(2)
C8 0.039(2) -0.006(2) 0.0027(15) 0.046(2) 0.013(2) 0.045(2)
N2 0.0437(15) -0.0064(12) 0.0079(12) 0.044(2) -0.0053(12) 0.0367(14)
C9 0.047(2) -0.005(2) 0.005(2) 0.070(3) -0.021(2) 0.061(2)
C10 0.071(3) -0.008(2) 0.008(2) 0.073(3) -0.038(2) 0.066(3)
C11 0.071(3) 0.005(2) 0.029(2) 0.067(3) -0.018(2) 0.066(3)
C12 0.048(2) -0.009(2) 0.020(2) 0.067(2) -0.012(2) 0.060(2)
C13 0.052(2) -0.013(2) 0.014(2) 0.048(2) -0.013(2) 0.045(2)

loop_
_atom_site_label
_atom_site_occupancy
_atom_site_fract_x
_atom_site_fract_y
_atom_site_fract_z
_atom_site_U_iso_or_equiv
_atom_site_thermal_displace_type
_atom_site_calc_flag
_atom_site_refinement_flags
_atom_site_type_symbol
Zn1 1 0.2500 0.04057(4) 0 0.0424(2) Uani d S Zn
O1 1 0.36371(14) 0.0257(2) 0.11264(12) 0.0477(5) Uani d . O
O2 1 0.1795(2) -0.2395(2) 0.1283(2) 0.0800(9) Uani d . O
O3 1 0.1841(2) -0.0892(2) 0.0582(2) 0.0593(7) Uani d . O
N1 1 0.2266(2) -0.1561(2) 0.1179(2) 0.0471(7) Uani d . N
C1 1 0.3805(2) -0.0484(2) 0.1701(2) 0.0351(6) Uani d . C
C2 1 0.4758(2) -0.0388(2) 0.2422(2) 0.0367(6) Uani d . C
C3 1 0.5523(2) 0.0257(3) 0.2287(2) 0.0451(8) Uani d . C
C4 1 0.6393(2) 0.0425(3) 0.2944(2) 0.0588(9) Uani d . C
C5 1 0.6513(3) -0.0054(4) 0.3749(3) 0.0721(12) Uani d . C
C6 1 0.5766(3) -0.0701(4) 0.3897(3) 0.0769(13) Uani d . C
C7 1 0.4896(3) -0.0873(3) 0.3239(2) 0.0577(10) Uani d . C
C8 1 0.3199(2) -0.1381(3) 0.1726(2) 0.0455(8) Uani d . C
N2 1 0.1668(2) 0.1566(2) 0.0506(2) 0.0422(6) Uani d . N
C9 1 0.2129(3) 0.2297(3) 0.1110(2) 0.0613(10) Uani d . C
C10 1 0.1627(3) 0.3008(3) 0.1506(3) 0.0725(12) Uani d . C
C11 1 0.0605(3) 0.2988(3) 0.1268(3) 0.0660(11) Uani d . C
C12 1 0.0116(3) 0.2262(3) 0.0642(2) 0.0573(9) Uani d . C
C13 1 0.0671(2) 0.1575(3) 0.0287(2) 0.0483(8) Uani d . C
H1 1 0.5449(20) 0.0603(23) 0.1754(19) 0.046(9) Uiso d . H
H2 1 0.6903(24) 0.0878(27) 0.2843(21) 0.067(11) Uiso d . H
H3 1 0.7090(25) 0.0098(27) 0.4203(22) 0.074(11) Uiso d . H
H4 1 0.5813(28) -0.1028(33) 0.4426(26) 0.097(14) Uiso d . H
H5 1 0.4404(20) -0.1280(23) 0.3342(17) 0.038(8) Uiso d . H
H6 1 0.3383(21) -0.1908(25) 0.2121(19) 0.047(9) Uiso d . H
H7 1 0.2815(25) 0.2255(28) 0.1238(21) 0.070(12) Uiso d . H
H8 1 0.1975(27) 0.3523(32) 0.1904(24) 0.087(13) Uiso d . H
H9 1 0.0255(22) 0.3436(26) 0.1534(20) 0.054(10) Uiso d . H
H10 1 -0.0568(25) 0.2222(27) 0.0499(21) 0.069(11) Uiso d . H
H11 1 0.0398(20) 0.1070(25) -0.0095(19) 0.046(9) Uiso d . H

loop_
_atom_type_symbol
_atom_type_description
_atom_type_scat_source
_atom_type_scat_dispersion_real
_atom_type_scat_dispersion_imag
C C 'International Tables Vol C Tables 4.2.6.8 and 6.1.1.4' .0033 .0016
H H 'International Tables Vol C Tables 4.2.6.8 and 6.1.1.4' .0000 .0000
N N 'International Tables Vol C Tables 4.2.6.8 and 6.1.1.4' .0061 .0033
O O 'International Tables Vol C Tables 4.2.6.8 and 6.1.1.4' .0106 .0060
Zn Zn 'International Tables Vol C Tables 4.2.6.8 and 6.1.1.4' .2839 1.43

loop_
_geom_angle_atom_site_label_1
_geom_angle_atom_site_label_2
_geom_angle_atom_site_label_3
_geom_angle_site_symmetry_1
_geom_angle_site_symmetry_3
_geom_angle
_geom_angle_publ_flag
O1 Zn1 O1 2 . 169.86(11) yes
O1 Zn1 N2 . 2 90.85(8) yes
O1 Zn1 N2 . . 95.92(9) yes
N2 Zn1 N2 2 . 96.30(13) yes
O1 Zn1 O3 2 . 89.33(8) yes
O1 Zn1 O3 . . 83.23(8) yes
N2 Zn1 O3 2 . 172.26(9) yes
N2 Zn1 O3 . . 89.28(9) yes
O3 Zn1 O3 . 2 85.68(13) yes
C1 O1 Zn1 . . 129.9(2) yes
N1 O3 Zn1 . . 128.6(2) yes
O2 N1 O3 . . 117.9(3) yes
O2 N1 C8 . . 119.4(3) yes
O3 N1 C8 . . 122.7(3) yes
O1 C1 C8 . . 126.2(3) yes
O1 C1 C2 . . 116.4(3) yes
C8 C1 C2 . . 117.3(3) yes
C7 C2 C3 . . 117.9(3) no
C7 C2 C1 . . 123.0(3) no
C3 C2 C1 . . 119.0(2) no
C4 C3 C2 . . 121.5(3) no
C4 C3 H1 . . 118.5(18) no
C2 C3 H1 . . 120.0(18) no
C5 C4 C3 . . 119.8(4) no
C5 C4 H2 . . 120.(2) no
C3 C4 H2 . . 120.(2) no
C4 C5 C6 . . 119.8(4) no
C4 C5 H3 . . 119.(2) no
C6 C5 H3 . . 121.(2) no
C5 C6 C7 . . 120.5(4) no
C5 C6 H4 . . 123.(3) no
C7 C6 H4 . . 117.(3) no
C6 C7 C2 . . 120.5(3) no
C6 C7 H5 . . 120.2(18) no
C2 C7 H5 . . 119.2(18) no
N1 C8 C1 . . 126.1(3) yes
N1 C8 H6 . . 111.9(19) no
C1 C8 H6 . . 122.0(19) no
C9 N2 C13 . . 116.3(3) no
C9 N2 Zn1 . . 120.7(2) no
C13 N2 Zn1 . . 123.0(2) no
N2 C9 C10 . . 123.0(4) no
N2 C9 H7 . . 113.(2) no
C10 C9 H7 . . 124.(2) no
C9 C10 C11 . . 119.0(4) no
C9 C10 H8 . . 120.(2) no
C11 C10 H8 . . 121.(2) no
C12 C11 C10 . . 119.1(4) no
C12 C11 H9 . . 120.(2) no
C10 C11 H9 . . 121.(2) no
C13 C12 C11 . . 118.2(4) no
C13 C12 H10 . . 122.(2) no
C11 C12 H10 . . 119.(2) no
N2 C13 C12 . . 124.4(3) no
N2 C13 H11 . . 113.5(19) no
C12 C13 H11 . . 122.0(19) no

loop_
_geom_bond_atom_site_label_1
_geom_bond_atom_site_label_2
_geom_bond_distance
_geom_bond_publ_flag
Zn1 O1 2.039(2) yes
Zn1 N2 2.114(2) yes
Zn1 O3 2.152(2) yes
O1 C1 1.254(3) yes
O2 N1 1.242(3) yes
O3 N1 1.262(3) yes
N1 C8 1.364(4) yes
C1 C8 1.385(4) yes
C1 C2 1.496(4) yes
C2 C7 1.382(4) no
C2 C3 1.384(4) no
C3 C4 1.376(4) no
C3 H1 0.92(3) no
C4 C5 1.367(5) no
C4 H2 0.94(3) no
C5 C6 1.372(5) no
C5 H3 0.94(3) no
C6 C7 1.378(5) no
C6 H4 0.91(4) no
C7 H5 0.89(3) no
C8 H6 0.88(3) no
N2 C9 1.332(4) no
N2 C13 1.334(4) no
C9 C10 1.365(5) no
C9 H7 0.92(3) no
C10 C11 1.367(5) no
C10 H8 0.92(4) no
C11 C12 1.360(5) no
C11 H9 0.91(3) no
C12 C13 1.357(5) no
C12 H10 0.92(3) no
C13 H11 0.87(3) no

loop_
_geom_torsion_atom_site_label_1
_geom_torsion_atom_site_label_2
_geom_torsion_atom_site_label_3
_geom_torsion_atom_site_label_4
_geom_torsion_site_symmetry_1
_geom_torsion
_geom_torsion_publ_flag
O1 Zn1 O1 C1 2 -30.1(2) no
N2 Zn1 O1 C1 2 -162.0(2) no
N2 Zn1 O1 C1 . 101.6(2) no
O3 Zn1 O1 C1 . 13.0(2) no
O3 Zn1 O1 C1 2 -72.7(2) no
O1 Zn1 O3 N1 2 152.7(3) no
O1 Zn1 O3 N1 . -20.4(3) no
N2 Zn1 O3 N1 2 19.9(9) no
N2 Zn1 O3 N1 . -116.4(3) no
O3 Zn1 O3 N1 2 69.5(2) no
Zn1 O3 N1 O2 . -164.0(2) no
Zn1 O3 N1 C8 . 18.2(4) no
Zn1 O1 C1 C8 . -3.9(4) no
Zn1 O1 C1 C2 . 175.5(2) no
O1 C1 C2 C7 . 156.6(3) no
C8 C1 C2 C7 . -23.9(4) no
O1 C1 C2 C3 . -20.2(4) no
C8 C1 C2 C3 . 159.3(3) no
C7 C2 C3 C4 . -0.7(5) no
C1 C2 C3 C4 . 176.3(3) no
C2 C3 C4 C5 . 0.2(6) no
C3 C4 C5 C6 . 0.2(6) no
C4 C5 C6 C7 . 0.1(7) no
C5 C6 C7 C2 . -0.6(7) no
C3 C2 C7 C6 . 0.9(5) no
C1 C2 C7 C6 . -176.0(3) no
O2 N1 C8 C1 . -178.9(3) no
O3 N1 C8 C1 . -1.2(5) no
O1 C1 C8 N1 . -6.8(5) no
C2 C1 C8 N1 . 173.7(3) no
O1 Zn1 N2 C9 2 -155.4(3) no
O1 Zn1 N2 C9 . 32.2(3) no
N2 Zn1 N2 C9 2 -59.3(2) no
O3 Zn1 N2 C9 . 115.3(3) no
O3 Zn1 N2 C9 2 164.7(6) no
O1 Zn1 N2 C13 2 28.5(3) no
O1 Zn1 N2 C13 . -143.9(2) no
N2 Zn1 N2 C13 2 124.6(3) no
O3 Zn1 N2 C13 . -60.8(2) no
O3 Zn1 N2 C13 2 -11.4(9) no
C13 N2 C9 C10 . 1.5(5) no
Zn1 N2 C9 C10 . -174.9(3) no
N2 C9 C10 C11 . -1.1(7) no
C9 C10 C11 C12 . -0.1(7) no
C10 C11 C12 C13 . 0.8(6) no
C9 N2 C13 C12 . -0.7(5) no
Zn1 N2 C13 C12 . 175.5(3) no
C11 C12 C13 N2 . -0.4(6) no
